data_7220293
loop_
_publ_author_name
'Yang, Ting-Hai'
'Silva, Ana Rosa'
'Shi, Fa-Nian'

_publ_section_title
;
 Two dimensional porous 3d--4f heterometallic coordination polymers
 constructed by pyridine-2,3-dicarboxylic acid
;
_journal_issue 20
_journal_name_full CrystEngComm
_journal_page_first 3852
_journal_paper_doi 10.1039/C5CE00009B
_journal_volume 17
_journal_year 2015
_chemical_formula_moiety 'C21 H15 Co Dy N3 O15'
_chemical_formula_sum 'C21 H15 Co Dy N3 O15'
_chemical_formula_weight 770.79
_space_group_IT_number 143
_symmetry_cell_setting trigonal
_symmetry_Int_Tables_number 143
_symmetry_space_group_name_Hall 'P 3'
_symmetry_space_group_name_H-M 'P 3'
_atom_sites_solution_hydrogens geom
_atom_sites_solution_primary direct
_atom_sites_solution_secondary difmap
_audit_creation_method SHELXL-97
_audit_update_record
;
2014-12-22 deposited with the CCDC.
2015-04-17 downloaded from the CCDC.
;
_cell_angle_alpha 90.00
_cell_angle_beta 90.00
_cell_angle_gamma 120.00
_cell_formula_units_Z 1
_cell_length_a 13.1350(10)
_cell_length_b 13.1350(10)
_cell_length_c 5.8794(12)
_cell_measurement_reflns_used 3770
_cell_measurement_temperature 296(2)
_cell_measurement_theta_max 29.01
_cell_measurement_theta_min 3.11
_cell_volume 878.5(2)
_computing_cell_refinement 'Bruker SMART'
_computing_data_collection 'Bruker SMART'
_computing_data_reduction 'Bruker SAINT'
_computing_molecular_graphics 'Bruker SHELXTL'
_computing_publication_material 'Bruker SHELXTL'
_computing_structure_refinement 'SHELXL-97 (Sheldrick, 1997)'
_computing_structure_solution 'SHELXS-97 (Sheldrick, 1990)'
_diffrn_ambient_temperature 296(2)
_diffrn_measured_fraction_theta_full 0.998
_diffrn_measured_fraction_theta_max 0.998
_diffrn_measurement_device_type 'CCD area detector'
_diffrn_measurement_method 'phi and omega scans'
_diffrn_radiation_monochromator graphite
_diffrn_radiation_type MoK\a
_diffrn_radiation_wavelength 0.71073
_diffrn_reflns_av_R_equivalents 0.0345
_diffrn_reflns_av_sigmaI/netI 0.0470
_diffrn_reflns_limit_h_max 16
_diffrn_reflns_limit_h_min -16
_diffrn_reflns_limit_k_max 16
_diffrn_reflns_limit_k_min -16
_diffrn_reflns_limit_l_max 7
_diffrn_reflns_limit_l_min -7
_diffrn_reflns_number 6913
_diffrn_reflns_theta_full 25.99
_diffrn_reflns_theta_max 25.99
_diffrn_reflns_theta_min 1.79
_diffrn_source 'fine-focus sealed tube'
_exptl_absorpt_coefficient_mu 2.642
_exptl_absorpt_correction_T_max 0.8165
_exptl_absorpt_correction_T_min 0.6772
_exptl_absorpt_correction_type multi-scan
_exptl_absorpt_process_details 'SADABS(Bruker, 2000)'
_exptl_crystal_colour purple
_exptl_crystal_density_diffrn 1.457
_exptl_crystal_density_method 'not measured'
_exptl_crystal_description stick
_exptl_crystal_F_000 375
_exptl_crystal_size_max 0.16
_exptl_crystal_size_mid 0.10
_exptl_crystal_size_min 0.08
_platon_squeeze_details
;
;
_refine_diff_density_max 0.228
_refine_diff_density_min -0.393
_refine_diff_density_rms 0.070
_refine_ls_abs_structure_details 'Flack H D (1983), Acta Cryst. A39, 876-881'
_refine_ls_abs_structure_Flack -0.043(13)
_refine_ls_extinction_method none
_refine_ls_goodness_of_fit_ref 1.001
_refine_ls_hydrogen_treatment constr
_refine_ls_matrix_type full
_refine_ls_number_parameters 124
_refine_ls_number_reflns 2099
_refine_ls_number_restraints 1
_refine_ls_restrained_S_all 1.001
_refine_ls_R_factor_all 0.0228
_refine_ls_R_factor_gt 0.0227
_refine_ls_shift/su_max 0.000
_refine_ls_shift/su_mean 0.000
_refine_ls_structure_factor_coef Fsqd
_refine_ls_weighting_details 'calc w=1/[\s^2^(Fo^2^)+(0.0285P)^2^+0.0000P] where P=(Fo^2^+2Fc^2^)/3'
_refine_ls_weighting_scheme calc
_refine_ls_wR_factor_gt 0.0570
_refine_ls_wR_factor_ref 0.0570
_reflns_number_gt 2097
_reflns_number_total 2099
_reflns_threshold_expression >2sigma(I)
_cod_data_source_file c5ce00009b2.cif
_cod_data_source_block 1
_cod_depositor_comments 'Adding full bibliography for 7220293--7220296.cif.'
_cod_original_sg_symbol_Hall P3
_cod_database_code 7220293

loop_
_symmetry_equiv_pos_as_xyz
'x, y, z'
'-y, x-y, z'
'-x+y, -x, z'

loop_
_atom_site_label
_atom_site_type_symbol
_atom_site_fract_x
_atom_site_fract_y
_atom_site_fract_z
_atom_site_U_iso_or_equiv
_atom_site_adp_type
_atom_site_occupancy
_atom_site_symmetry_multiplicity
_atom_site_calc_flag
_atom_site_refinement_flags
Dy1 Dy 0.6667 0.3333 1.1094 0.02528(9) Uani 1 3 d S
Co1 Co 1.0000 1.0000 0.90702(16) 0.0310(2) Uani 1 3 d S
C1 C 0.9144(4) 0.7639(4) 0.8477(7) 0.0335(9) Uani 1 1 d .
C2 C 0.8993(4) 0.6580(4) 0.7703(7) 0.0358(10) Uani 1 1 d .
C3 C 0.9611(5) 0.6587(4) 0.5770(8) 0.0456(12) Uani 1 1 d .
H3 H 0.9533 0.5888 0.5217 0.055 Uiso 1 1 calc R
C4 C 1.0336(5) 0.7633(5) 0.4680(8) 0.0466(12) Uani 1 1 d .
H4 H 1.0730 0.7645 0.3357 0.056 Uiso 1 1 calc R
C5 C 1.0470(4) 0.8673(4) 0.5596(8) 0.0386(10) Uani 1 1 d .
H5 H 1.0987 0.9384 0.4903 0.046 Uiso 1 1 calc R
C6 C 0.8509(4) 0.7769(4) 1.0571(8) 0.0343(10) Uani 1 1 d .
C7 C 0.8192(4) 0.5447(4) 0.8902(8) 0.0393(11) Uani 1 1 d .
N1 N 0.9884(3) 0.8680(3) 0.7421(6) 0.0327(8) Uani 1 1 d .
O1 O 0.8809(3) 0.8856(3) 1.0942(5) 0.0380(7) Uani 1 1 d .
O2 O 0.7811(3) 0.6924(3) 1.1626(6) 0.0550(10) Uani 1 1 d .
O3 O 0.7132(3) 0.4807(3) 0.8232(6) 0.0451(8) Uani 1 1 d .
O4 O 0.8602(3) 0.5116(3) 1.0518(6) 0.0464(8) Uani 1 1 d .
O5 O 0.7984(4) 0.3290(4) 1.3702(6) 0.0497(9) Uani 1 1 d .
H5A H 0.7629 0.2675 1.4515 0.075 Uiso 1 1 d R
H5B H 0.8544 0.3283 1.2991 0.075 Uiso 1 1 d R

loop_
_atom_site_aniso_label
_atom_site_aniso_U_11
_atom_site_aniso_U_22
_atom_site_aniso_U_33
_atom_site_aniso_U_23
_atom_site_aniso_U_13
_atom_site_aniso_U_12
Dy1 0.02861(11) 0.02861(11) 0.01861(12) 0.000 0.000 0.01431(5)
Co1 0.0344(3) 0.0344(3) 0.0243(5) 0.000 0.000 0.01719(16)
C1 0.037(2) 0.039(2) 0.027(2) -0.0010(17) 0.0001(17) 0.021(2)
C2 0.040(2) 0.036(2) 0.031(2) 0.0025(18) 0.0036(18) 0.019(2)
C3 0.056(3) 0.041(3) 0.044(3) -0.006(2) 0.003(2) 0.028(2)
C4 0.058(3) 0.048(3) 0.032(2) 0.007(2) 0.020(2) 0.026(3)
C5 0.043(3) 0.041(3) 0.033(2) 0.0053(19) 0.0110(19) 0.023(2)
C6 0.027(2) 0.034(2) 0.036(2) 0.0030(19) 0.0045(18) 0.0104(19)
C7 0.051(3) 0.036(3) 0.035(2) -0.003(2) 0.001(2) 0.024(2)
N1 0.038(2) 0.0337(19) 0.0288(18) 0.0029(15) 0.0063(14) 0.0193(17)
O1 0.0438(18) 0.0413(18) 0.0324(16) -0.0001(13) 0.0066(13) 0.0238(15)
O2 0.065(2) 0.051(2) 0.051(2) 0.0152(17) 0.0312(19) 0.031(2)
O3 0.0394(19) 0.0401(18) 0.0445(19) 0.0052(14) -0.0024(15) 0.0114(15)
O4 0.052(2) 0.0435(19) 0.0358(18) 0.0033(14) -0.0068(15) 0.0178(16)
O5 0.058(2) 0.058(2) 0.038(2) 0.0070(17) -0.0055(17) 0.033(2)

loop_
_atom_type_symbol
_atom_type_description
_atom_type_scat_dispersion_real
_atom_type_scat_dispersion_imag
_atom_type_scat_source
C C 0.0033 0.0016 'International Tables Vol C Tables 4.2.6.8 and 6.1.1.4'
H H 0.0000 0.0000 'International Tables Vol C Tables 4.2.6.8 and 6.1.1.4'
N N 0.0061 0.0033 'International Tables Vol C Tables 4.2.6.8 and 6.1.1.4'
O O 0.0106 0.0060 'International Tables Vol C Tables 4.2.6.8 and 6.1.1.4'
Co Co 0.3494 0.9721 'International Tables Vol C Tables 4.2.6.8 and 6.1.1.4'
Dy Dy -0.1892 4.4098 'International Tables Vol C Tables 4.2.6.8 and 6.1.1.4'

loop_
_geom_angle_atom_site_label_1
_geom_angle_atom_site_label_2
_geom_angle_atom_site_label_3
_geom_angle
_geom_angle_site_symmetry_1
_geom_angle_site_symmetry_3
O5 Dy1 O5 81.52(15) . 3_665
O5 Dy1 O5 81.52(15) . 2_655
O5 Dy1 O5 81.52(15) 3_665 2_655
O5 Dy1 O3 86.80(13) . 3_665
O5 Dy1 O3 125.92(13) 3_665 3_665
O5 Dy1 O3 148.20(13) 2_655 3_665
O5 Dy1 O3 148.20(13) . 2_655
O5 Dy1 O3 86.80(13) 3_665 2_655
O5 Dy1 O3 125.92(13) 2_655 2_655
O3 Dy1 O3 76.34(13) 3_665 2_655
O5 Dy1 O3 125.92(13) . .
O5 Dy1 O3 148.20(13) 3_665 .
O5 Dy1 O3 86.80(13) 2_655 .
O3 Dy1 O3 76.34(13) 3_665 .
O3 Dy1 O3 76.34(13) 2_655 .
O5 Dy1 O4 75.22(13) . 3_665
O5 Dy1 O4 71.88(13) 3_665 3_665
O5 Dy1 O4 146.73(12) 2_655 3_665
O3 Dy1 O4 54.10(11) 3_665 3_665
O3 Dy1 O4 73.05(12) 2_655 3_665
O3 Dy1 O4 126.17(12) . 3_665
O5 Dy1 O4 71.88(13) . .
O5 Dy1 O4 146.73(12) 3_665 .
O5 Dy1 O4 75.22(13) 2_655 .
O3 Dy1 O4 73.05(12) 3_665 .
O3 Dy1 O4 126.17(12) 2_655 .
O3 Dy1 O4 54.10(11) . .
O4 Dy1 O4 118.16(4) 3_665 .
O5 Dy1 O4 146.73(12) . 2_655
O5 Dy1 O4 75.22(13) 3_665 2_655
O5 Dy1 O4 71.88(13) 2_655 2_655
O3 Dy1 O4 126.17(12) 3_665 2_655
O3 Dy1 O4 54.10(11) 2_655 2_655
O3 Dy1 O4 73.05(12) . 2_655
O4 Dy1 O4 118.16(4) 3_665 2_655
O4 Dy1 O4 118.16(4) . 2_655
O5 Dy1 C7 79.14(14) . 3_665
O5 Dy1 C7 98.92(15) 3_665 3_665
O5 Dy1 C7 160.35(13) 2_655 3_665
O3 Dy1 C7 27.08(13) 3_665 3_665
O3 Dy1 C7 73.59(13) 2_655 3_665
O3 Dy1 C7 101.79(13) . 3_665
O4 Dy1 C7 27.04(13) 3_665 3_665
O4 Dy1 C7 95.39(14) . 3_665
O4 Dy1 C7 127.41(13) 2_655 3_665
O5 Dy1 C7 160.35(13) . 2_655
O5 Dy1 C7 79.14(14) 3_665 2_655
O5 Dy1 C7 98.92(15) 2_655 2_655
O3 Dy1 C7 101.79(13) 3_665 2_655
O3 Dy1 C7 27.08(13) 2_655 2_655
O3 Dy1 C7 73.59(13) . 2_655
O4 Dy1 C7 95.39(14) 3_665 2_655
O4 Dy1 C7 127.41(13) . 2_655
O4 Dy1 C7 27.04(13) 2_655 2_655
C7 Dy1 C7 100.45(13) 3_665 2_655
O1 Co1 O1 89.47(14) 2_765 3_675
O1 Co1 O1 89.47(14) 2_765 .
O1 Co1 O1 89.47(14) 3_675 .
O1 Co1 N1 88.28(15) 2_765 .
O1 Co1 N1 174.18(15) 3_675 .
O1 Co1 N1 85.15(14) . .
O1 Co1 N1 174.18(15) 2_765 3_675
O1 Co1 N1 85.15(14) 3_675 3_675
O1 Co1 N1 88.28(15) . 3_675
N1 Co1 N1 96.87(15) . 3_675
O1 Co1 N1 85.15(14) 2_765 2_765
O1 Co1 N1 88.28(15) 3_675 2_765
O1 Co1 N1 174.18(15) . 2_765
N1 Co1 N1 96.87(15) . 2_765
N1 Co1 N1 96.87(14) 3_675 2_765
N1 C1 C2 122.0(4) . .
N1 C1 C6 113.9(4) . .
C2 C1 C6 124.1(4) . .
C1 C2 C3 118.2(4) . .
C1 C2 C7 121.4(4) . .
C3 C2 C7 120.5(4) . .
C4 C3 C2 119.8(4) . .
C4 C3 H3 120.1 . .
C2 C3 H3 120.1 . .
C3 C4 C5 118.9(4) . .
C3 C4 H4 120.6 . .
C5 C4 H4 120.6 . .
N1 C5 C4 122.0(4) . .
N1 C5 H5 119.0 . .
C4 C5 H5 119.0 . .
O2 C6 O1 127.1(4) . .
O2 C6 C1 121.0(4) . .
O1 C6 C1 111.9(4) . .
O4 C7 O3 121.0(5) . .
O4 C7 C2 118.9(4) . .
O3 C7 C2 120.1(4) . .
C5 N1 C1 119.1(4) . .
C5 N1 Co1 129.0(3) . .
C1 N1 Co1 111.6(3) . .
C6 O1 Co1 116.9(3) . .
C7 O3 Dy1 94.0(3) . .
C7 O4 Dy1 90.9(3) . .
Dy1 O5 H5A 109.3 . .
Dy1 O5 H5B 109.4 . .
H5A O5 H5B 109.5 . .

loop_
_geom_bond_atom_site_label_1
_geom_bond_atom_site_label_2
_geom_bond_distance
_geom_bond_site_symmetry_2
Dy1 O5 2.334(3) .
Dy1 O5 2.334(3) 3_665
Dy1 O5 2.334(3) 2_655
Dy1 O3 2.402(3) 3_665
Dy1 O3 2.402(3) 2_655
Dy1 O3 2.402(3) .
Dy1 O4 2.472(3) 3_665
Dy1 O4 2.472(3) .
Dy1 O4 2.472(3) 2_655
Dy1 C7 2.797(5) 3_665
Dy1 C7 2.797(5) 2_655
Co1 O1 1.888(3) 2_765
Co1 O1 1.888(3) 3_675
Co1 O1 1.888(3) .
Co1 N1 1.925(4) .
Co1 N1 1.925(4) 3_675
Co1 N1 1.925(4) 2_765
C1 N1 1.367(6) .
C1 C2 1.381(6) .
C1 C6 1.543(6) .
C2 C3 1.393(6) .
C2 C7 1.501(7) .
C3 C4 1.376(7) .
C3 H3 0.9300 .
C4 C5 1.396(7) .
C4 H4 0.9300 .
C5 N1 1.323(6) .
C5 H5 0.9300 .
C6 O2 1.200(6) .
C6 O1 1.296(5) .
C7 O4 1.271(6) .
C7 O3 1.276(6) .
O5 H5A 0.8500 .
O5 H5B 0.8500 .

loop_
_geom_hbond_atom_site_label_D
_geom_hbond_atom_site_label_H
_geom_hbond_atom_site_label_A
_geom_hbond_distance_DH
_geom_hbond_distance_HA
_geom_hbond_distance_DA
_geom_hbond_angle_DHA
_geom_hbond_site_symmetry_A
O5 H5B O2 0.85 2.08 2.815(5) 143.9 3_665
O5 H5A O3 0.85 2.20 2.709(5) 118.6 3_666

loop_
_geom_torsion_atom_site_label_1
_geom_torsion_atom_site_label_2
_geom_torsion_atom_site_label_3
_geom_torsion_atom_site_label_4
_geom_torsion
_geom_torsion_site_symmetry_1
N1 C1 C2 C3 -0.7(7) .
C6 C1 C2 C3 179.1(4) .
N1 C1 C2 C7 179.1(4) .
C6 C1 C2 C7 -1.0(7) .
C1 C2 C3 C4 -0.6(7) .
C7 C2 C3 C4 179.5(5) .
C2 C3 C4 C5 2.4(8) .
C3 C4 C5 N1 -2.9(8) .
N1 C1 C6 O2 178.0(4) .
C2 C1 C6 O2 -1.9(7) .
N1 C1 C6 O1 -0.4(5) .
C2 C1 C6 O1 179.7(4) .
C1 C2 C7 O4 -88.1(6) .
C3 C2 C7 O4 91.7(6) .
C1 C2 C7 O3 95.0(6) .
C3 C2 C7 O3 -85.2(6) .
C4 C5 N1 C1 1.6(7) .
C4 C5 N1 Co1 175.8(4) .
C2 C1 N1 C5 0.3(7) .
C6 C1 N1 C5 -179.6(4) .
C2 C1 N1 Co1 -174.9(4) .
C6 C1 N1 Co1 5.2(4) .
O1 Co1 N1 C5 -91.2(4) 2_765
O1 Co1 N1 C5 -158.4(13) 3_675
O1 Co1 N1 C5 179.2(4) .
N1 Co1 N1 C5 91.5(3) 3_675
N1 Co1 N1 C5 -6.3(4) 2_765
O1 Co1 N1 C1 83.4(3) 2_765
O1 Co1 N1 C1 16.1(16) 3_675
O1 Co1 N1 C1 -6.2(3) .
N1 Co1 N1 C1 -93.9(4) 3_675
N1 Co1 N1 C1 168.3(3) 2_765
O2 C6 O1 Co1 176.8(4) .
C1 C6 O1 Co1 -4.9(5) .
O1 Co1 O1 C6 -81.9(4) 2_765
O1 Co1 O1 C6 -171.4(3) 3_675
N1 Co1 O1 C6 6.4(3) .
N1 Co1 O1 C6 103.5(3) 3_675
N1 Co1 O1 C6 -104.2(15) 2_765
O4 C7 O3 Dy1 3.3(5) .
C2 C7 O3 Dy1 -179.8(4) .
O5 Dy1 O3 C7 -4.9(4) .
O5 Dy1 O3 C7 140.5(3) 3_665
O5 Dy1 O3 C7 72.2(3) 2_655
O3 Dy1 O3 C7 -80.6(4) 3_665
O3 Dy1 O3 C7 -159.6(3) 2_655
O4 Dy1 O3 C7 -102.9(3) 3_665
O4 Dy1 O3 C7 -1.8(3) .
O4 Dy1 O3 C7 144.3(3) 2_655
C7 Dy1 O3 C7 -89.9(2) 3_665
C7 Dy1 O3 C7 172.5(3) 2_655
O3 C7 O4 Dy1 -3.2(5) .
C2 C7 O4 Dy1 179.9(4) .
O5 Dy1 O4 C7 179.2(3) .
O5 Dy1 O4 C7 -142.2(3) 3_665
O5 Dy1 O4 C7 -95.1(3) 2_655
O3 Dy1 O4 C7 87.0(3) 3_665
O3 Dy1 O4 C7 28.9(3) 2_655
O3 Dy1 O4 C7 1.8(3) .
O4 Dy1 O4 C7 117.8(3) 3_665
O4 Dy1 O4 C7 -35.5(3) 2_655
C7 Dy1 O4 C7 102.5(4) 3_665
C7 Dy1 O4 C7 -5.1(3) 2_655

loop_
_platon_squeeze_void_nr
_platon_squeeze_void_average_x
_platon_squeeze_void_average_y
_platon_squeeze_void_average_z
_platon_squeeze_void_volume
_platon_squeeze_void_count_electrons
_platon_squeeze_void_content
1 0.333 0.667 -0.060 355 241 ' '
